data_7015456
loop_
_publ_author_name
'Chen, Qiu-Yun'
'Fu, Hai-Jian'
'Zhu, Wei-Hua'
'Qi, Yan'
'Ma, Zheng-Ping'
'Zhao, Kai-Di'
'Gao, Jing'

_publ_section_title
;
 Interaction with DNA and different effect on the nucleus of cancer
 cells for copper(II) complexes of N-benzyl di(pyridylmethyl)amine.
;
_journal_issue 17
_journal_name_full 'Dalton transactions (Cambridge, England : 2003)'
_journal_page_first 4414
_journal_page_last 4420
_journal_paper_doi 10.1039/c0dt01616k
_journal_volume 40
_journal_year 2011
_chemical_formula_sum 'C62 H60 Cl4 Cu2 N10 O19'
_chemical_formula_weight 1518.08
_chemical_name_systematic
;
?
;
_space_group_IT_number 14
_symmetry_cell_setting monoclinic
_symmetry_space_group_name_Hall '-P 2ybc'
_symmetry_space_group_name_H-M 'P 1 21/c 1'
_atom_sites_solution_hydrogens geom
_atom_sites_solution_primary direct
_atom_sites_solution_secondary difmap
_audit_creation_method SHELXL-97
_cell_angle_alpha 90.00
_cell_angle_beta 96.29(3)
_cell_angle_gamma 90.00
_cell_formula_units_Z 2
_cell_length_a 8.6111(17)
_cell_length_b 21.793(4)
_cell_length_c 19.306(4)
_cell_measurement_temperature 293(2)
_cell_volume 3601.2(12)
_computing_structure_refinement 'SHELXL-97 (Sheldrick, 1997)'
_computing_structure_solution 'SHELXS-97 (Sheldrick, 1990)'
_diffrn_ambient_temperature 293(2)
_diffrn_measured_fraction_theta_full 0.994
_diffrn_measured_fraction_theta_max 0.994
_diffrn_radiation_monochromator graphite
_diffrn_radiation_source 'fine-focus sealed tube'
_diffrn_radiation_type MoK\a
_diffrn_radiation_wavelength 0.71073
_diffrn_reflns_av_R_equivalents 0.0362
_diffrn_reflns_av_sigmaI/netI 0.0436
_diffrn_reflns_limit_h_max 10
_diffrn_reflns_limit_h_min -9
_diffrn_reflns_limit_k_max 25
_diffrn_reflns_limit_k_min -22
_diffrn_reflns_limit_l_max 22
_diffrn_reflns_limit_l_min -15
_diffrn_reflns_number 16333
_diffrn_reflns_theta_full 25.00
_diffrn_reflns_theta_max 25.00
_diffrn_reflns_theta_min 2.83
_exptl_absorpt_coefficient_mu 0.813
_exptl_absorpt_correction_T_max 1.0
_exptl_absorpt_correction_T_min 0.8
_exptl_absorpt_correction_type multi-scan
_exptl_crystal_density_diffrn 1.400
_exptl_crystal_density_method 'not measured'
_exptl_crystal_F_000 1560
_exptl_crystal_size_max 0.22
_exptl_crystal_size_mid 0.20
_exptl_crystal_size_min 0.18
_refine_diff_density_max 0.704
_refine_diff_density_min -0.449
_refine_diff_density_rms 0.094
_refine_ls_extinction_method none
_refine_ls_goodness_of_fit_ref 1.063
_refine_ls_hydrogen_treatment constr
_refine_ls_matrix_type full
_refine_ls_number_parameters 442
_refine_ls_number_reflns 6305
_refine_ls_number_restraints 0
_refine_ls_restrained_S_all 1.063
_refine_ls_R_factor_all 0.0932
_refine_ls_R_factor_gt 0.0782
_refine_ls_shift/su_max 0.008
_refine_ls_shift/su_mean 0.001
_refine_ls_structure_factor_coef Fsqd
_refine_ls_weighting_details 'calc w=1/[\s^2^(Fo^2^)+(0.1541P)^2^+1.8782P] where P=(Fo^2^+2Fc^2^)/3'
_refine_ls_weighting_scheme calc
_refine_ls_wR_factor_gt 0.2330
_refine_ls_wR_factor_ref 0.2500
_reflns_number_gt 5121
_reflns_number_total 6305
_reflns_threshold_expression >2sigma(I)
_cod_data_source_file c0dt01616k.txt
_cod_data_source_block a
_cod_depositor_comments
;
The following automatic conversions were performed:
'_symmetry_cell_setting' value ' Monoclinic ' changed to 'monoclinic'
according to '/home/saulius/struct/CIF-dictionaries/cif_core.dic'
dictionary named 'cif_core.dic' version 2.4.1 from
2010-06-29.

'_exptl_absorpt_correction_type' value 'Multi-scan' changed
to 'multi-scan' according to
'/home/saulius/struct/CIF-dictionaries/cif_core.dic' dictionary named
'cif_core.dic' version 2.4.1 from 2010-06-29.

Automatic conversion script
Id: cif_fix_enum 1555 2011-01-17 13:19:09Z saulius 
;
_cod_original_cell_volume 3601.2(13)
_cod_original_sg_symbol_H-M P2(1)/c
_cod_database_code 7015456

loop_
_symmetry_equiv_pos_as_xyz
'x, y, z'
'-x, y+1/2, -z+1/2'
'-x, -y, -z'
'x, -y-1/2, z-1/2'

loop_
_atom_site_label
_atom_site_type_symbol
_atom_site_fract_x
_atom_site_fract_y
_atom_site_fract_z
_atom_site_U_iso_or_equiv
_atom_site_adp_type
_atom_site_occupancy
_atom_site_symmetry_multiplicity
_atom_site_calc_flag
_atom_site_refinement_flags
_atom_site_disorder_assembly
_atom_site_disorder_group
O10 O 0.386(4) 0.0215(10) 0.1096(14) 0.319(18) Uani 0.50 1 d P . .
H10A H 0.4414 0.0492 0.0935 0.478 Uiso 0.50 1 d PR . .
H10B H 0.3869 -0.0106 0.0847 0.478 Uiso 0.50 1 d PR . .
Cu1 Cu 0.34417(7) 0.82822(2) 0.59228(3) 0.0499(3) Uani 1 1 d . . .
Cl1 Cl 0.1289(2) 0.65642(9) 0.38742(9) 0.0882(5) Uani 1 1 d . . .
Cl2 Cl 0.47421(17) 0.92988(7) 0.34267(8) 0.0731(4) Uani 1 1 d . . .
C1 C 0.2030(7) 0.8202(3) 0.4409(3) 0.0642(14) Uani 1 1 d . . .
H1 H 0.2826 0.7931 0.4331 0.077 Uiso 1 1 calc R . .
C2 C 0.0927(8) 0.8361(3) 0.3845(3) 0.0789(18) Uani 1 1 d . . .
H2 H 0.0996 0.8195 0.3406 0.095 Uiso 1 1 calc R . .
C3 C -0.0244(7) 0.8761(3) 0.3946(3) 0.0789(17) Uani 1 1 d . . .
H3 H -0.0971 0.8874 0.3577 0.095 Uiso 1 1 calc R . .
C4 C -0.0339(6) 0.9001(2) 0.4621(3) 0.0639(13) Uani 1 1 d . . .
C5 C 0.0809(5) 0.8820(2) 0.5144(3) 0.0520(11) Uani 1 1 d . . .
C6 C -0.1524(7) 0.9417(3) 0.4777(4) 0.0793(17) Uani 1 1 d . . .
H6 H -0.2288 0.9537 0.4426 0.095 Uiso 1 1 calc R . .
C7 C -0.1559(7) 0.9639(3) 0.5423(4) 0.0822(19) Uani 1 1 d . . .
H7 H -0.2337 0.9916 0.5510 0.099 Uiso 1 1 calc R . .
C8 C -0.0405(6) 0.9455(2) 0.5987(3) 0.0673(14) Uani 1 1 d . . .
C9 C 0.0778(5) 0.9055(2) 0.5838(3) 0.0531(11) Uani 1 1 d . . .
C10 C -0.0385(8) 0.9664(3) 0.6676(4) 0.0764(17) Uani 1 1 d . . .
H10 H -0.1155 0.9930 0.6799 0.092 Uiso 1 1 calc R . .
C11 C 0.0793(8) 0.9471(3) 0.7166(4) 0.0785(17) Uani 1 1 d . . .
H11 H 0.0832 0.9606 0.7624 0.094 Uiso 1 1 calc R . .
C12 C 0.1922(7) 0.9072(2) 0.6971(3) 0.0666(14) Uani 1 1 d . . .
H12 H 0.2710 0.8945 0.7309 0.080 Uiso 1 1 calc R . .
C13 C 0.6127(7) 0.8534(3) 0.6994(3) 0.0690(14) Uani 1 1 d . . .
H13 H 0.6364 0.8846 0.6695 0.083 Uiso 1 1 calc R . .
C14 C 0.7110(8) 0.8435(3) 0.7576(4) 0.0829(18) Uani 1 1 d . . .
H14 H 0.8017 0.8666 0.7665 0.100 Uiso 1 1 calc R . .
C15 C 0.6765(8) 0.7994(4) 0.8032(4) 0.090(2) Uani 1 1 d . . .
H15 H 0.7414 0.7926 0.8443 0.107 Uiso 1 1 calc R . .
C16 C 0.5433(8) 0.7648(3) 0.7873(3) 0.0813(17) Uani 1 1 d . . .
H16 H 0.5178 0.7342 0.8176 0.098 Uiso 1 1 calc R . .
C17 C 0.4459(6) 0.7760(2) 0.7254(3) 0.0586(12) Uani 1 1 d . . .
C18 C 0.2947(6) 0.7414(3) 0.7065(3) 0.0632(13) Uani 1 1 d . . .
H18A H 0.3033 0.7008 0.7270 0.076 Uiso 1 1 calc R . .
H18B H 0.2102 0.7628 0.7256 0.076 Uiso 1 1 calc R . .
C19 C 0.0866(6) 0.7321(2) 0.6096(3) 0.0628(13) Uani 1 1 d . . .
H19A H 0.0705 0.7286 0.5592 0.075 Uiso 1 1 calc R . .
H19B H 0.0401 0.7706 0.6219 0.075 Uiso 1 1 calc R . .
C20 C -0.0021(6) 0.6803(2) 0.6402(3) 0.0633(14) Uani 1 1 d . . .
C21 C -0.0977(7) 0.6934(3) 0.6915(3) 0.0735(15) Uani 1 1 d . . .
H21 H -0.0989 0.7329 0.7095 0.088 Uiso 1 1 calc R . .
C22 C -0.1899(8) 0.6494(3) 0.7161(4) 0.0839(18) Uani 1 1 d . . .
H22 H -0.2539 0.6597 0.7501 0.101 Uiso 1 1 calc R . .
C23 C -0.1905(7) 0.5919(3) 0.6923(4) 0.088(2) Uani 1 1 d . . .
H23 H -0.2547 0.5624 0.7093 0.105 Uiso 1 1 calc R . .
C24 C -0.0936(9) 0.5767(3) 0.6418(4) 0.098(2) Uani 1 1 d . . .
H24 H -0.0904 0.5366 0.6257 0.118 Uiso 1 1 calc R . .
C25 C -0.0022(7) 0.6212(3) 0.6155(4) 0.0767(16) Uani 1 1 d . . .
H25 H 0.0600 0.6111 0.5807 0.092 Uiso 1 1 calc R . .
C26 C 0.3481(7) 0.6891(3) 0.5998(3) 0.0753(17) Uani 1 1 d . . .
H26A H 0.2776 0.6657 0.5672 0.090 Uiso 1 1 calc R . .
H26B H 0.3898 0.6612 0.6364 0.090 Uiso 1 1 calc R . .
C27 C 0.4811(5) 0.7113(2) 0.5623(2) 0.0530(11) Uani 1 1 d . . .
C28 C 0.5855(7) 0.6703(2) 0.5389(3) 0.0648(14) Uani 1 1 d . . .
H28 H 0.5764 0.6285 0.5476 0.078 Uiso 1 1 calc R . .
C29 C 0.7031(7) 0.6917(3) 0.5027(3) 0.0704(15) Uani 1 1 d . . .
H29 H 0.7741 0.6643 0.4869 0.084 Uiso 1 1 calc R . .
C30 C 0.7160(7) 0.7529(3) 0.4898(3) 0.0714(15) Uani 1 1 d . . .
H30 H 0.7962 0.7680 0.4661 0.086 Uiso 1 1 calc R . .
C31 C 0.6061(6) 0.7916(3) 0.5131(3) 0.0655(13) Uani 1 1 d . . .
H31 H 0.6122 0.8333 0.5036 0.079 Uiso 1 1 calc R . .
N1 N 0.1987(5) 0.84231(18) 0.5048(2) 0.0511(9) Uani 1 1 d . . .
N2 N 0.1934(5) 0.88630(18) 0.6327(2) 0.0537(10) Uani 1 1 d . . .
N3 N 0.4828(5) 0.82056(18) 0.6825(2) 0.0561(10) Uani 1 1 d . . .
N4 N 0.2583(5) 0.73597(17) 0.6308(2) 0.0514(9) Uani 1 1 d . . .
N5 N 0.4917(4) 0.77194(17) 0.5487(2) 0.0517(9) Uani 1 1 d . . .
O1 O 0.0355(12) 0.6878(4) 0.4314(4) 0.186(4) Uani 1 1 d . . .
O2 O 0.2748(11) 0.6705(5) 0.4122(10) 0.298(9) Uani 1 1 d . . .
O3 O 0.0974(13) 0.6856(4) 0.3199(4) 0.182(4) Uani 1 1 d . . .
O4 O 0.1017(19) 0.5956(4) 0.3791(5) 0.268(7) Uani 1 1 d . . .
O5 O 0.4272(8) 0.9405(4) 0.4086(3) 0.147(2) Uani 1 1 d . . .
O6 O 0.5631(9) 0.8763(3) 0.3547(5) 0.184(4) Uani 1 1 d . . .
O7 O 0.3458(9) 0.9184(4) 0.2943(4) 0.177(3) Uani 1 1 d . . .
O8 O 0.5797(10) 0.9737(4) 0.3277(4) 0.180(3) Uani 1 1 d . . .
O9 O 0.4703(5) 0.92405(19) 0.5560(2) 0.0897(13) Uani 1 1 d . . .
H9A H 0.4003 0.9485 0.5379 0.135 Uiso 1 1 d R . .
H9C H 0.5328 0.9154 0.5262 0.135 Uiso 1 1 d R . .

loop_
_atom_site_aniso_label
_atom_site_aniso_U_11
_atom_site_aniso_U_22
_atom_site_aniso_U_33
_atom_site_aniso_U_23
_atom_site_aniso_U_13
_atom_site_aniso_U_12
O10 0.54(5) 0.136(16) 0.27(3) -0.012(16) 0.01(3) 0.07(2)
Cu1 0.0580(4) 0.0473(4) 0.0452(4) 0.0026(2) 0.0091(3) 0.0050(2)
Cl1 0.0900(11) 0.1040(12) 0.0706(10) -0.0192(9) 0.0087(8) -0.0102(9)
Cl2 0.0714(9) 0.0771(9) 0.0728(9) -0.0155(7) 0.0169(7) -0.0001(7)
C1 0.070(3) 0.069(3) 0.052(3) -0.002(2) 0.004(3) 0.005(3)
C2 0.095(5) 0.087(4) 0.052(3) -0.001(3) 0.001(3) -0.009(4)
C3 0.071(3) 0.085(4) 0.075(4) 0.014(3) -0.015(3) -0.003(3)
C4 0.059(3) 0.063(3) 0.069(4) 0.009(3) 0.001(3) -0.003(3)
C5 0.050(2) 0.054(3) 0.054(3) 0.007(2) 0.012(2) -0.004(2)
C6 0.053(3) 0.075(4) 0.108(5) 0.016(4) 0.004(3) -0.001(3)
C7 0.055(3) 0.069(4) 0.124(6) 0.012(4) 0.018(3) 0.008(3)
C8 0.060(3) 0.052(3) 0.093(4) 0.003(3) 0.025(3) 0.001(3)
C9 0.052(3) 0.043(2) 0.066(3) 0.008(2) 0.016(2) 0.002(2)
C10 0.080(4) 0.063(3) 0.093(5) -0.005(3) 0.042(4) 0.005(3)
C11 0.106(5) 0.062(3) 0.074(4) -0.010(3) 0.039(4) -0.006(3)
C12 0.090(4) 0.053(3) 0.061(3) -0.001(2) 0.024(3) -0.002(3)
C13 0.074(4) 0.062(3) 0.070(4) 0.005(3) 0.003(3) -0.013(3)
C14 0.074(4) 0.099(5) 0.073(4) 0.004(4) -0.005(3) -0.014(4)
C15 0.086(4) 0.108(5) 0.069(4) 0.013(4) -0.018(3) -0.012(4)
C16 0.093(4) 0.090(4) 0.060(4) 0.022(3) 0.004(3) -0.001(4)
C17 0.065(3) 0.061(3) 0.051(3) 0.003(2) 0.010(2) 0.005(2)
C18 0.073(3) 0.064(3) 0.055(3) 0.010(2) 0.013(2) -0.003(3)
C19 0.060(3) 0.064(3) 0.065(3) 0.010(2) 0.008(2) -0.006(3)
C20 0.062(3) 0.066(3) 0.063(3) 0.012(3) 0.008(3) -0.008(3)
C21 0.076(4) 0.083(4) 0.062(4) 0.005(3) 0.008(3) -0.008(3)
C22 0.079(4) 0.095(5) 0.081(4) 0.023(4) 0.020(3) -0.005(4)
C23 0.072(4) 0.092(5) 0.101(5) 0.041(4) 0.017(4) -0.007(4)
C24 0.102(5) 0.064(4) 0.130(7) 0.021(4) 0.015(5) -0.006(4)
C25 0.080(4) 0.058(3) 0.095(5) 0.001(3) 0.022(3) -0.005(3)
C26 0.094(4) 0.048(3) 0.091(4) -0.006(3) 0.047(4) -0.001(3)
C27 0.051(2) 0.058(3) 0.049(3) 0.001(2) 0.003(2) 0.003(2)
C28 0.065(3) 0.054(3) 0.076(4) -0.005(2) 0.010(3) 0.011(2)
C29 0.064(3) 0.081(4) 0.069(4) -0.009(3) 0.018(3) 0.020(3)
C30 0.066(3) 0.082(4) 0.071(4) -0.003(3) 0.024(3) 0.002(3)
C31 0.073(3) 0.062(3) 0.064(3) 0.005(2) 0.020(3) -0.001(3)
N1 0.054(2) 0.050(2) 0.051(2) 0.0017(17) 0.0109(18) -0.0001(18)
N2 0.066(2) 0.047(2) 0.051(2) 0.0020(17) 0.0180(19) -0.0011(19)
N3 0.060(2) 0.055(2) 0.053(2) 0.0055(18) 0.0055(19) 0.002(2)
N4 0.059(2) 0.050(2) 0.046(2) 0.0011(16) 0.0121(17) -0.0002(18)
N5 0.055(2) 0.051(2) 0.050(2) 0.0055(17) 0.0114(18) 0.0040(18)
O1 0.224(9) 0.225(8) 0.127(6) -0.041(6) 0.099(6) -0.018(7)
O2 0.122(6) 0.259(13) 0.48(2) -0.140(13) -0.088(10) 0.051(7)
O3 0.278(11) 0.175(7) 0.102(5) 0.017(5) 0.066(6) -0.010(7)
O4 0.54(2) 0.107(6) 0.153(7) -0.025(5) 0.009(10) -0.081(9)
O5 0.148(5) 0.201(7) 0.099(4) -0.025(4) 0.049(4) 0.015(5)
O6 0.166(6) 0.129(6) 0.256(10) -0.059(6) 0.015(6) 0.050(5)
O7 0.149(6) 0.243(9) 0.125(6) -0.005(5) -0.047(5) -0.051(6)
O8 0.213(8) 0.173(7) 0.146(6) 0.040(5) -0.011(5) -0.099(6)
O9 0.094(3) 0.072(3) 0.106(4) 0.002(2) 0.027(3) -0.011(2)

loop_
_atom_type_symbol
_atom_type_description
_atom_type_scat_dispersion_real
_atom_type_scat_dispersion_imag
_atom_type_scat_source
C C 0.0033 0.0016 'International Tables Vol C Tables 4.2.6.8 and 6.1.1.4'
H H 0.0000 0.0000 'International Tables Vol C Tables 4.2.6.8 and 6.1.1.4'
N N 0.0061 0.0033 'International Tables Vol C Tables 4.2.6.8 and 6.1.1.4'
O O 0.0106 0.0060 'International Tables Vol C Tables 4.2.6.8 and 6.1.1.4'
Cl Cl 0.1484 0.1585 'International Tables Vol C Tables 4.2.6.8 and 6.1.1.4'
Cu Cu 0.3201 1.2651 'International Tables Vol C Tables 4.2.6.8 and 6.1.1.4'

loop_
_geom_angle_atom_site_label_1
_geom_angle_atom_site_label_2
_geom_angle_atom_site_label_3
_geom_angle
_geom_angle_site_symmetry_1
_geom_angle_site_symmetry_3
_geom_angle_publ_flag
H10A O10 H10B 109.5 . . ?
N3 Cu1 N1 175.36(16) . . ?
N3 Cu1 N5 88.27(17) . . ?
N1 Cu1 N5 96.02(16) . . ?
N3 Cu1 N2 93.60(17) . . ?
N1 Cu1 N2 82.07(16) . . ?
N5 Cu1 N2 177.89(15) . . ?
N3 Cu1 N4 80.10(16) . . ?
N1 Cu1 N4 102.28(15) . . ?
N5 Cu1 N4 80.92(14) . . ?
N2 Cu1 N4 100.34(14) . . ?
O2 Cl1 O4 114.4(8) . . ?
O2 Cl1 O1 104.5(8) . . ?
O4 Cl1 O1 116.4(7) . . ?
O2 Cl1 O3 107.4(9) . . ?
O4 Cl1 O3 108.1(6) . . ?
O1 Cl1 O3 105.5(6) . . ?
O8 Cl2 O7 118.7(5) . . ?
O8 Cl2 O5 110.0(5) . . ?
O7 Cl2 O5 110.7(5) . . ?
O8 Cl2 O6 104.7(6) . . ?
O7 Cl2 O6 109.9(5) . . ?
O5 Cl2 O6 101.2(5) . . ?
N1 C1 C2 123.0(6) . . ?
N1 C1 H1 118.5 . . ?
C2 C1 H1 118.5 . . ?
C3 C2 C1 119.5(6) . . ?
C3 C2 H2 120.2 . . ?
C1 C2 H2 120.2 . . ?
C2 C3 C4 119.2(5) . . ?
C2 C3 H3 120.4 . . ?
C4 C3 H3 120.4 . . ?
C5 C4 C3 117.1(5) . . ?
C5 C4 C6 119.7(6) . . ?
C3 C4 C6 123.2(6) . . ?
N1 C5 C4 124.2(5) . . ?
N1 C5 C9 116.4(4) . . ?
C4 C5 C9 119.4(5) . . ?
C7 C6 C4 121.2(6) . . ?
C7 C6 H6 119.4 . . ?
C4 C6 H6 119.4 . . ?
C6 C7 C8 121.0(6) . . ?
C6 C7 H7 119.5 . . ?
C8 C7 H7 119.5 . . ?
C9 C8 C10 117.7(6) . . ?
C9 C8 C7 118.3(6) . . ?
C10 C8 C7 123.9(6) . . ?
N2 C9 C8 123.0(5) . . ?
N2 C9 C5 116.8(4) . . ?
C8 C9 C5 120.3(5) . . ?
C11 C10 C8 118.9(5) . . ?
C11 C10 H10 120.6 . . ?
C8 C10 H10 120.6 . . ?
C10 C11 C12 119.5(6) . . ?
C10 C11 H11 120.2 . . ?
C12 C11 H11 120.2 . . ?
N2 C12 C11 123.1(6) . . ?
N2 C12 H12 118.4 . . ?
C11 C12 H12 118.4 . . ?
N3 C13 C14 123.4(6) . . ?
N3 C13 H13 118.3 . . ?
C14 C13 H13 118.3 . . ?
C13 C14 C15 119.4(6) . . ?
C13 C14 H14 120.3 . . ?
C15 C14 H14 120.3 . . ?
C14 C15 C16 118.6(6) . . ?
C14 C15 H15 120.7 . . ?
C16 C15 H15 120.7 . . ?
C15 C16 C17 119.9(6) . . ?
C15 C16 H16 120.0 . . ?
C17 C16 H16 120.0 . . ?
N3 C17 C16 119.6(5) . . ?
N3 C17 C18 117.9(5) . . ?
C16 C17 C18 122.4(5) . . ?
N4 C18 C17 111.4(4) . . ?
N4 C18 H18A 109.3 . . ?
C17 C18 H18A 109.3 . . ?
N4 C18 H18B 109.3 . . ?
C17 C18 H18B 109.3 . . ?
H18A C18 H18B 108.0 . . ?
N4 C19 C20 117.4(4) . . ?
N4 C19 H19A 107.9 . . ?
C20 C19 H19A 107.9 . . ?
N4 C19 H19B 107.9 . . ?
C20 C19 H19B 107.9 . . ?
H19A C19 H19B 107.2 . . ?
C25 C20 C21 117.7(5) . . ?
C25 C20 C19 122.9(5) . . ?
C21 C20 C19 119.3(5) . . ?
C22 C21 C20 121.3(7) . . ?
C22 C21 H21 119.4 . . ?
C20 C21 H21 119.4 . . ?
C23 C22 C21 121.4(7) . . ?
C23 C22 H22 119.3 . . ?
C21 C22 H22 119.3 . . ?
C22 C23 C24 118.9(6) . . ?
C22 C23 H23 120.5 . . ?
C24 C23 H23 120.5 . . ?
C25 C24 C23 120.1(7) . . ?
C25 C24 H24 120.0 . . ?
C23 C24 H24 120.0 . . ?
C20 C25 C24 120.6(6) . . ?
C20 C25 H25 119.7 . . ?
C24 C25 H25 119.7 . . ?
N4 C26 C27 116.2(4) . . ?
N4 C26 H26A 108.2 . . ?
C27 C26 H26A 108.2 . . ?
N4 C26 H26B 108.2 . . ?
C27 C26 H26B 108.2 . . ?
H26A C26 H26B 107.4 . . ?
N5 C27 C28 120.6(5) . . ?
N5 C27 C26 118.7(4) . . ?
C28 C27 C26 120.5(5) . . ?
C29 C28 C27 119.4(5) . . ?
C29 C28 H28 120.3 . . ?
C27 C28 H28 120.3 . . ?
C30 C29 C28 120.3(5) . . ?
C30 C29 H29 119.9 . . ?
C28 C29 H29 119.9 . . ?
C29 C30 C31 117.7(5) . . ?
C29 C30 H30 121.1 . . ?
C31 C30 H30 121.1 . . ?
N5 C31 C30 123.0(5) . . ?
N5 C31 H31 118.5 . . ?
C30 C31 H31 118.5 . . ?
C1 N1 C5 117.0(4) . . ?
C1 N1 Cu1 130.2(4) . . ?
C5 N1 Cu1 112.7(3) . . ?
C12 N2 C9 117.7(4) . . ?
C12 N2 Cu1 130.2(4) . . ?
C9 N2 Cu1 112.1(3) . . ?
C17 N3 C13 119.1(5) . . ?
C17 N3 Cu1 116.0(4) . . ?
C13 N3 Cu1 124.7(4) . . ?
C26 N4 C18 113.8(4) . . ?
C26 N4 C19 113.9(4) . . ?
C18 N4 C19 112.0(4) . . ?
C26 N4 Cu1 106.2(3) . . ?
C18 N4 Cu1 102.1(3) . . ?
C19 N4 Cu1 107.8(3) . . ?
C31 N5 C27 118.9(4) . . ?
C31 N5 Cu1 123.8(3) . . ?
C27 N5 Cu1 117.0(3) . . ?
H9A O9 H9C 109.5 . . ?

loop_
_geom_bond_atom_site_label_1
_geom_bond_atom_site_label_2
_geom_bond_distance
_geom_bond_site_symmetry_2
_geom_bond_publ_flag
O10 H10A 0.8501 . ?
O10 H10B 0.8499 . ?
Cu1 N3 2.008(4) . ?
Cu1 N1 2.014(4) . ?
Cu1 N5 2.015(4) . ?
Cu1 N2 2.030(4) . ?
Cu1 N4 2.294(4) . ?
Cl1 O2 1.330(9) . ?
Cl1 O4 1.353(8) . ?
Cl1 O1 1.410(7) . ?
Cl1 O3 1.449(8) . ?
Cl2 O8 1.371(7) . ?
Cl2 O7 1.390(6) . ?
Cl2 O5 1.396(6) . ?
Cl2 O6 1.401(7) . ?
C1 N1 1.327(7) . ?
C1 C2 1.409(9) . ?
C1 H1 0.9300 . ?
C2 C3 1.362(9) . ?
C2 H2 0.9300 . ?
C3 C4 1.414(8) . ?
C3 H3 0.9300 . ?
C4 C5 1.391(7) . ?
C4 C6 1.422(8) . ?
C5 N1 1.361(6) . ?
C5 C9 1.437(7) . ?
C6 C7 1.341(10) . ?
C6 H6 0.9300 . ?
C7 C8 1.449(9) . ?
C7 H7 0.9300 . ?
C8 C9 1.394(7) . ?
C8 C10 1.404(9) . ?
C9 N2 1.360(6) . ?
C10 C11 1.375(10) . ?
C10 H10 0.9300 . ?
C11 C12 1.386(8) . ?
C11 H11 0.9300 . ?
C12 N2 1.326(6) . ?
C12 H12 0.9300 . ?
C13 N3 1.337(7) . ?
C13 C14 1.348(8) . ?
C13 H13 0.9300 . ?
C14 C15 1.358(10) . ?
C14 H14 0.9300 . ?
C15 C16 1.378(9) . ?
C15 H15 0.9300 . ?
C16 C17 1.405(8) . ?
C16 H16 0.9300 . ?
C17 N3 1.336(6) . ?
C17 C18 1.514(8) . ?
C18 N4 1.465(7) . ?
C18 H18A 0.9700 . ?
C18 H18B 0.9700 . ?
C19 N4 1.492(6) . ?
C19 C20 1.520(7) . ?
C19 H19A 0.9700 . ?
C19 H19B 0.9700 . ?
C20 C25 1.372(8) . ?
C20 C21 1.385(8) . ?
C21 C22 1.363(9) . ?
C21 H21 0.9300 . ?
C22 C23 1.334(10) . ?
C22 H22 0.9300 . ?
C23 C24 1.392(10) . ?
C23 H23 0.9300 . ?
C24 C25 1.380(9) . ?
C24 H24 0.9300 . ?
C25 H25 0.9300 . ?
C26 N4 1.449(6) . ?
C26 C27 1.501(7) . ?
C26 H26A 0.9700 . ?
C26 H26B 0.9700 . ?
C27 N5 1.352(6) . ?
C27 C28 1.378(7) . ?
C28 C29 1.374(8) . ?
C28 H28 0.9300 . ?
C29 C30 1.364(8) . ?
C29 H29 0.9300 . ?
C30 C31 1.379(8) . ?
C30 H30 0.9300 . ?
C31 N5 1.332(6) . ?
C31 H31 0.9300 . ?
O9 H9A 0.8500 . ?
O9 H9C 0.8500 . ?
